data_7231076
loop_
_publ_author_name
'Soulsby, Lachlan C.'
'Hayne, David J.'
'Doeven, Egan H.'
'Wilson, David J. D.'
'Agugiaro, Johnny'
'Connell, Timothy U.'
'Chen, Lifen'
'Hogan, Conor F.'
'Kerr, Emily'
'Adcock, Jacqui L.'
'Donnelly, Paul S.'
'White, Jonathan M.'
'Francis, Paul S.'

_publ_section_title
;
 Mixed annihilation electrogenerated chemiluminescence of iridium(iii)
 complexes.
;
_journal_issue 28
_journal_name_full 'Physical chemistry chemical physics : PCCP'
_journal_page_first 18995
_journal_page_last 19006
_journal_paper_doi 10.1039/c8cp01737a
_journal_volume 20
_journal_year 2018
_chemical_formula_sum 'C39 H24 Cl2 F16 Ir N6 P'
_chemical_formula_weight 1174.71
_space_group_crystal_system triclinic
_space_group_IT_number 2
_space_group_name_Hall '-P 1'
_space_group_name_H-M_alt 'P -1'
_symmetry_space_group_name_Hall '-P 1'
_symmetry_space_group_name_H-M 'P -1'
_atom_sites_solution_hydrogens geom
_audit_creation_method SHELXL-2016/6
_audit_update_record
;
2018-03-15 deposited with the CCDC.
2018-06-26 downloaded from the CCDC.
;
_cell_angle_alpha 84.354(3)
_cell_angle_beta 77.044(3)
_cell_angle_gamma 75.399(3)
_cell_formula_units_Z 2
_cell_length_a 11.9028(4)
_cell_length_b 12.4757(4)
_cell_length_c 14.8516(5)
_cell_measurement_reflns_used 5935
_cell_measurement_temperature 130.00(10)
_cell_measurement_theta_max 30.8000
_cell_measurement_theta_min 3.6600
_cell_volume 2077.79(12)
_computing_cell_refinement 'CrysAlisPro 1.171.38.43 (Rigaku OD, 2015)'
_computing_data_collection 'CrysAlisPro 1.171.38.43 (Rigaku OD, 2015)'
_computing_data_reduction 'CrysAlisPro 1.171.38.43 (Rigaku OD, 2015)'
_computing_structure_refinement 'SHELXL-2016/6 (Sheldrick, 2016)'
_diffrn_ambient_environment N~2~
_diffrn_ambient_temperature 130.00(10)
_diffrn_detector 'CCD plate'
_diffrn_detector_area_resol_mean 10.2273
_diffrn_detector_type Atlas
_diffrn_measured_fraction_theta_full 0.994
_diffrn_measured_fraction_theta_max 0.996
_diffrn_measurement_device 'four-circle diffractometer'
_diffrn_measurement_device_type 'SuperNova, Dual, Cu at zero, Atlas'
_diffrn_measurement_method '\w scans'
_diffrn_radiation_monochromator mirror
_diffrn_radiation_probe x-ray
_diffrn_radiation_type 'Mo K\a'
_diffrn_radiation_wavelength 0.71073
_diffrn_reflns_av_R_equivalents 0.0293
_diffrn_reflns_av_unetI/netI 0.0581
_diffrn_reflns_Laue_measured_fraction_full 0.994
_diffrn_reflns_Laue_measured_fraction_max 0.996
_diffrn_reflns_limit_h_max 16
_diffrn_reflns_limit_h_min -16
_diffrn_reflns_limit_k_max 17
_diffrn_reflns_limit_k_min -11
_diffrn_reflns_limit_l_max 20
_diffrn_reflns_limit_l_min -18
_diffrn_reflns_number 19183
_diffrn_reflns_point_group_measured_fraction_full 0.994
_diffrn_reflns_point_group_measured_fraction_max 0.996
_diffrn_reflns_theta_full 25.242
_diffrn_reflns_theta_max 30.000
_diffrn_reflns_theta_min 3.225
_diffrn_source 'micro-focus sealed X-ray tube'
_diffrn_source_type 'SuperNova (Mo) X-ray Source'
_exptl_absorpt_coefficient_mu 3.491
_exptl_absorpt_correction_T_max 1.00000
_exptl_absorpt_correction_T_min 0.48062
_exptl_absorpt_correction_type multi-scan
_exptl_absorpt_process_details
;
CrysAlisPro 1.171.38.43 (Rigaku Oxford Diffraction, 2015)
Empirical absorption correction using spherical harmonics,
 implemented in SCALE3 ABSPACK scaling algorithm.
;
_exptl_crystal_colour yellow
_exptl_crystal_density_diffrn 1.878
_exptl_crystal_description rod
_exptl_crystal_F_000 1140
_exptl_crystal_size_max 0.562
_exptl_crystal_size_mid 0.148
_exptl_crystal_size_min 0.044
_refine_diff_density_max 1.529
_refine_diff_density_min -1.591
_refine_diff_density_rms 0.129
_refine_ls_extinction_method none
_refine_ls_goodness_of_fit_ref 1.032
_refine_ls_hydrogen_treatment constr
_refine_ls_matrix_type full
_refine_ls_number_parameters 650
_refine_ls_number_reflns 12063
_refine_ls_number_restraints 90
_refine_ls_restrained_S_all 1.048
_refine_ls_R_factor_all 0.0543
_refine_ls_R_factor_gt 0.0439
_refine_ls_shift/su_max 0.002
_refine_ls_shift/su_mean 0.000
_refine_ls_structure_factor_coef Fsqd
_refine_ls_weighting_details 'w=1/[\s^2^(Fo^2^)+(0.0573P)^2^+1.0371P] where P=(Fo^2^+2Fc^2^)/3'
_refine_ls_weighting_scheme calc
_refine_ls_wR_factor_gt 0.1068
_refine_ls_wR_factor_ref 0.1119
_reflns_Friedel_coverage 0.000
_reflns_number_gt 10396
_reflns_number_total 12063
_reflns_threshold_expression 'I > 2\s(I)'
_cod_data_source_file c8cp01737a2.cif
_cod_data_source_block shelx
_cod_depositor_comments 'Adding full bibliography for 7231076.cif.'
_cod_original_cell_volume 2077.80(13)
_cod_database_code 7231076
_shelx_shelxl_version_number 2016/6
_chemical_oxdiff_usercomment 'TUCPF02 RX PSD'
_shelx_space_group_comment
;
The symmetry employed for this shelxl refinement is uniquely defined
by the following loop, which should always be used as a source of
symmetry information in preference to the above space-group names.
They are only intended as comments.
;
_oxdiff_exptl_absorpt_empirical_full_min 0.512
_oxdiff_exptl_absorpt_empirical_full_max 1.680
_oxdiff_exptl_absorpt_empirical_details
;
Empirical correction (ABSPACK) includes:
- Absorption correction using spherical harmonics
- Frame scaling
;

loop_
_space_group_symop_operation_xyz
'x, y, z'
'-x, -y, -z'

loop_
_atom_site_label
_atom_site_type_symbol
_atom_site_fract_x
_atom_site_fract_y
_atom_site_fract_z
_atom_site_U_iso_or_equiv
_atom_site_adp_type
_atom_site_occupancy
_atom_site_site_symmetry_order
_atom_site_calc_flag
_atom_site_refinement_flags_posn
_atom_site_refinement_flags_adp
_atom_site_refinement_flags_occupancy
_atom_site_disorder_assembly
_atom_site_disorder_group
C1 C 0.6290(4) 0.1840(4) 0.4839(3) 0.0398(10) Uani 1 1 d . . . . .
H1 H 0.645649 0.123196 0.447499 0.048 Uiso 1 1 calc R U . . .
C2 C 0.5663(4) 0.1778(5) 0.5738(3) 0.0470(12) Uani 1 1 d . . . . .
C3 C 0.5401(4) 0.2694(6) 0.6279(4) 0.0534(14) Uani 1 1 d . . . . .
H3 H 0.497391 0.267436 0.688509 0.064 Uiso 1 1 calc R U . . .
C4 C 0.5779(4) 0.3634(5) 0.5908(4) 0.0495(12) Uani 1 1 d . . . . .
H4 H 0.560420 0.424945 0.626546 0.059 Uiso 1 1 calc R U . . .
C5 C 0.6434(4) 0.3665(4) 0.4985(3) 0.0405(10) Uani 1 1 d . . . . .
C6 C 0.6920(4) 0.4558(4) 0.4504(3) 0.0399(10) Uani 1 1 d . . . . .
C7 C 0.7601(4) 0.4341(3) 0.3598(3) 0.0352(9) Uani 1 1 d . . . . .
C8 C 0.8100(4) 0.5169(4) 0.3077(4) 0.0448(11) Uani 1 1 d . . . . .
H8 H 0.854006 0.504835 0.247851 0.054 Uiso 1 1 calc R U . . .
C9 C 0.7921(5) 0.6166(4) 0.3475(4) 0.0517(13) Uani 1 1 d . . . . .
C10 C 0.7280(5) 0.6401(5) 0.4356(5) 0.0579(15) Uani 1 1 d . . . . .
H10 H 0.718258 0.708267 0.460416 0.070 Uiso 1 1 calc R U . . .
C11 C 0.6795(4) 0.5589(5) 0.4845(4) 0.0529(14) Uani 1 1 d . . . . .
C12 C 0.5274(5) 0.0753(6) 0.6126(4) 0.0548(14) Uani 1 1 d . . . . .
C13 C 0.8571(4) 0.3328(4) 0.1150(3) 0.0376(9) Uani 1 1 d . . . . .
H13 H 0.777210 0.360428 0.113784 0.045 Uiso 1 1 calc R U . . .
C14 C 0.9408(4) 0.3320(5) 0.0339(3) 0.0457(11) Uani 1 1 d . . . . .
C15 C 1.0589(4) 0.2941(5) 0.0356(4) 0.0546(14) Uani 1 1 d . . . . .
H15 H 1.116359 0.294146 -0.018361 0.066 Uiso 1 1 calc R U . . .
C16 C 1.0910(4) 0.2561(5) 0.1183(4) 0.0522(13) Uani 1 1 d . . . . .
H16 H 1.170982 0.230444 0.120050 0.063 Uiso 1 1 calc R U . . .
C17 C 1.0066(4) 0.2555(4) 0.1988(3) 0.0362(9) Uani 1 1 d . . . . .
C18 C 1.0257(4) 0.2171(4) 0.2918(3) 0.0371(9) Uani 1 1 d . . . . .
C19 C 0.9236(4) 0.2249(3) 0.3619(3) 0.0328(8) Uani 1 1 d . . . . .
C20 C 0.9358(4) 0.1903(4) 0.4522(3) 0.0401(10) Uani 1 1 d . . . . .
H20 H 0.869490 0.194954 0.500114 0.048 Uiso 1 1 calc R U . . .
C21 C 1.0485(5) 0.1492(4) 0.4687(4) 0.0493(12) Uani 1 1 d . . . . .
C22 C 1.1499(5) 0.1395(5) 0.4037(4) 0.0562(14) Uani 1 1 d . . . . .
H22 H 1.224294 0.111206 0.417968 0.067 Uiso 1 1 calc R U . . .
C23 C 1.1362(4) 0.1741(5) 0.3148(4) 0.0486(12) Uani 1 1 d . . . . .
C24 C 0.9002(6) 0.3743(6) -0.0549(4) 0.0656(17) Uani 1 1 d . . . . .
C25 C 0.5034(4) 0.2805(4) 0.1762(3) 0.0390(9) Uani 1 1 d . . . . .
H25 H 0.467216 0.243530 0.143943 0.047 Uiso 1 1 calc R U . . .
C26 C 0.5994(4) 0.2365(4) 0.2181(3) 0.0349(9) Uani 1 1 d . . . . .
C27 C 0.6802(4) 0.1291(4) 0.2225(3) 0.0336(8) Uani 1 1 d . . . . .
C28 C 0.6768(4) 0.0360(4) 0.1812(3) 0.0438(10) Uani 1 1 d . . . . .
H28 H 0.617245 0.038790 0.149253 0.053 Uiso 1 1 calc R U . . .
C29 C 0.7624(5) -0.0620(4) 0.1873(4) 0.0525(13) Uani 1 1 d . . . . .
H29 H 0.760717 -0.124743 0.159150 0.063 Uiso 1 1 calc R U . . .
C30 C 0.8496(5) -0.0654(4) 0.2354(4) 0.0510(12) Uani 1 1 d . . . . .
H30 H 0.908060 -0.129766 0.240484 0.061 Uiso 1 1 calc R U . . .
C31 C 0.8469(4) 0.0304(4) 0.2758(3) 0.0410(10) Uani 1 1 d . . . . .
H31 H 0.905152 0.028538 0.308881 0.049 Uiso 1 1 calc R U . . .
C32 C 0.3810(5) 0.4735(5) 0.1633(4) 0.0502(12) Uani 1 1 d . . . . .
H32A H 0.355653 0.446227 0.114093 0.060 Uiso 1 1 calc R U . . .
H32B H 0.411467 0.537972 0.138760 0.060 Uiso 1 1 calc R U . . .
C33 C 0.2747(4) 0.5075(5) 0.2425(4) 0.0488(12) Uani 1 1 d . . . . .
C34 C 0.2113(5) 0.4311(6) 0.2878(5) 0.0664(16) Uani 1 1 d . . . . .
H34 H 0.236127 0.357737 0.270566 0.080 Uiso 1 1 calc R U . . .
C35 C 0.1137(5) 0.4610(7) 0.3566(5) 0.0727(19) Uani 1 1 d . . . . .
H35 H 0.071090 0.409508 0.385177 0.087 Uiso 1 1 calc R U . . .
C36 C 0.0789(5) 0.5715(7) 0.3836(5) 0.077(2) Uani 1 1 d . . . . .
H36 H 0.015374 0.592549 0.432836 0.092 Uiso 1 1 calc R U . . .
C37 C 0.1383(5) 0.6484(6) 0.3378(4) 0.0665(18) Uani 1 1 d . . . . .
H37 H 0.111811 0.722305 0.353381 0.080 Uiso 1 1 calc R U . . .
C38 C 0.2370(5) 0.6165(5) 0.2687(4) 0.0602(15) Uani 1 1 d . . . . .
H38 H 0.278634 0.668470 0.239362 0.072 Uiso 1 1 calc R U . . .
N1 N 0.6668(3) 0.2748(3) 0.4472(3) 0.0355(8) Uani 1 1 d . . . . .
N2 N 0.8889(3) 0.2943(3) 0.1960(2) 0.0302(7) Uani 1 1 d . . . . .
N3 N 0.7661(3) 0.1255(3) 0.2704(2) 0.0345(7) Uani 1 1 d . . . . .
N4 N 0.6206(3) 0.3221(3) 0.2566(2) 0.0333(7) Uani 1 1 d . . . . .
N5 N 0.5449(3) 0.4158(3) 0.2425(3) 0.0397(8) Uani 1 1 d . . . . .
N6 N 0.4753(3) 0.3880(4) 0.1930(3) 0.0428(9) Uani 1 1 d . . . . .
F1 F 0.8408(3) 0.6957(3) 0.2967(3) 0.0731(11) Uani 1 1 d . . . . .
F2 F 0.6112(3) 0.5846(3) 0.5698(3) 0.0675(10) Uani 1 1 d . . . . .
F3 F 0.5491(4) 0.0451(4) 0.6962(2) 0.0846(13) Uani 1 1 d . . . . .
F4 F 0.4097(3) 0.0887(3) 0.6203(3) 0.0685(10) Uani 1 1 d . . . . .
F5 F 0.5800(3) -0.0123(3) 0.5608(2) 0.0561(8) Uani 1 1 d . . . . .
F6 F 1.0592(3) 0.1144(3) 0.5579(2) 0.0677(10) Uani 1 1 d . . . . .
F7 F 1.2379(2) 0.1646(3) 0.2484(2) 0.0653(9) Uani 1 1 d . . . . .
F8 F 0.7888(4) 0.3734(5) -0.0506(3) 0.1119(19) Uani 1 1 d . . . . .
F9 F 0.9591(4) 0.3092(5) -0.1244(3) 0.117(2) Uani 1 1 d . . . . .
F10 F 0.9125(9) 0.4695(5) -0.0814(4) 0.185(4) Uani 1 1 d . . . . .
P1 P 0.4214(3) 0.2849(5) 0.9265(2) 0.0709(13) Uani 0.518(4) 1 d D . P A 1
F16 F 0.3402(12) 0.2702(10) 1.0263(6) 0.086(3) Uani 0.518(4) 1 d D U P A 1
F12 F 0.3097(8) 0.2895(15) 0.8818(8) 0.097(3) Uani 0.518(4) 1 d D U P A 1
F11 F 0.5297(5) 0.2892(10) 0.9722(5) 0.097(2) Uani 0.518(4) 1 d D U P A 1
F15 F 0.5038(8) 0.3045(10) 0.8283(4) 0.106(3) Uani 0.518(4) 1 d D U P A 1
F13 F 0.3858(9) 0.4157(5) 0.9398(8) 0.124(3) Uani 0.518(4) 1 d D U P A 1
F14 F 0.4557(11) 0.1557(5) 0.9067(9) 0.119(3) Uani 0.518(4) 1 d D U P A 1
P1A P 0.4238(3) 0.2175(4) 0.9392(2) 0.0514(9) Uani 0.482(4) 1 d D . P A 2
F11A F 0.5029(7) 0.1494(7) 1.0094(5) 0.087(2) Uani 0.482(4) 1 d D U P A 2
F15A F 0.3273(7) 0.1451(7) 0.9723(6) 0.090(2) Uani 0.482(4) 1 d D U P A 2
F13A F 0.4947(9) 0.1290(8) 0.8630(6) 0.109(3) Uani 0.482(4) 1 d D U P A 2
F14A F 0.3519(13) 0.3076(9) 1.0139(8) 0.082(3) Uani 0.482(4) 1 d D U P A 2
F16A F 0.5184(9) 0.2917(10) 0.9056(10) 0.125(3) Uani 0.482(4) 1 d D U P A 2
F12A F 0.3488(12) 0.2889(16) 0.8676(9) 0.117(3) Uani 0.482(4) 1 d D U P A 2
Ir1 Ir 0.77064(2) 0.28291(2) 0.31785(2) 0.02917(6) Uani 1 1 d . . . . .
Cl1 Cl 0.1775(2) 0.9202(2) 0.2348(3) 0.1395(12) Uani 1 1 d . . . . .
Cl2 Cl 0.1235(4) 0.9579(3) 0.0526(3) 0.1900(19) Uani 1 1 d . . . . .
C39 C 0.2387(9) 0.9174(12) 0.1141(10) 0.169(6) Uani 1 1 d . . . . .
H39A H 0.291447 0.967359 0.097482 0.203 Uiso 1 1 calc R U . . .
H39B H 0.284414 0.843135 0.098195 0.203 Uiso 1 1 calc R U . . .

loop_
_atom_site_aniso_label
_atom_site_aniso_U_11
_atom_site_aniso_U_22
_atom_site_aniso_U_33
_atom_site_aniso_U_23
_atom_site_aniso_U_13
_atom_site_aniso_U_12
C1 0.035(2) 0.055(3) 0.030(2) -0.0021(19) -0.0067(17) -0.012(2)
C2 0.032(2) 0.077(4) 0.031(2) 0.001(2) -0.0072(17) -0.012(2)
C3 0.037(2) 0.095(4) 0.030(2) -0.010(3) -0.0041(19) -0.018(3)
C4 0.038(2) 0.074(3) 0.038(3) -0.022(2) -0.012(2) -0.005(2)
C5 0.0267(18) 0.060(3) 0.037(2) -0.014(2) -0.0112(17) -0.0057(19)
C6 0.0298(19) 0.048(2) 0.043(3) -0.015(2) -0.0173(18) 0.0008(18)
C7 0.0303(19) 0.0310(19) 0.047(3) -0.0066(17) -0.0208(18) 0.0015(16)
C8 0.043(2) 0.036(2) 0.059(3) -0.001(2) -0.021(2) -0.0060(19)
C9 0.048(3) 0.041(2) 0.075(4) -0.004(2) -0.031(3) -0.009(2)
C10 0.046(3) 0.047(3) 0.086(5) -0.026(3) -0.031(3) 0.004(2)
C11 0.037(2) 0.061(3) 0.065(4) -0.031(3) -0.022(2) 0.001(2)
C12 0.041(2) 0.090(4) 0.032(3) 0.010(3) -0.004(2) -0.022(3)
C13 0.037(2) 0.041(2) 0.034(2) 0.0064(18) -0.0095(17) -0.0094(18)
C14 0.044(2) 0.056(3) 0.034(2) 0.006(2) -0.0062(19) -0.009(2)
C15 0.040(2) 0.079(4) 0.037(3) 0.008(3) 0.002(2) -0.011(3)
C16 0.030(2) 0.077(4) 0.046(3) 0.000(3) -0.0037(19) -0.010(2)
C17 0.0276(18) 0.042(2) 0.037(2) 0.0011(18) -0.0056(16) -0.0066(17)
C18 0.033(2) 0.039(2) 0.038(2) -0.0011(18) -0.0152(17) -0.0005(17)
C19 0.0301(18) 0.0330(19) 0.035(2) 0.0008(16) -0.0142(16) -0.0017(16)
C20 0.046(2) 0.041(2) 0.031(2) 0.0008(18) -0.0146(18) -0.001(2)
C21 0.055(3) 0.049(3) 0.039(3) 0.002(2) -0.026(2) 0.008(2)
C22 0.045(3) 0.060(3) 0.058(3) -0.003(3) -0.028(2) 0.013(2)
C23 0.032(2) 0.060(3) 0.046(3) -0.005(2) -0.012(2) 0.006(2)
C24 0.062(4) 0.090(5) 0.037(3) 0.014(3) -0.006(3) -0.013(3)
C25 0.038(2) 0.050(2) 0.030(2) -0.0049(19) -0.0062(17) -0.011(2)
C26 0.034(2) 0.047(2) 0.027(2) -0.0026(17) -0.0042(16) -0.0161(18)
C27 0.035(2) 0.041(2) 0.025(2) -0.0016(16) -0.0009(15) -0.0151(18)
C28 0.050(3) 0.046(2) 0.039(3) -0.004(2) -0.007(2) -0.020(2)
C29 0.066(3) 0.044(3) 0.049(3) -0.001(2) -0.008(3) -0.019(3)
C30 0.056(3) 0.039(2) 0.053(3) 0.002(2) -0.005(2) -0.010(2)
C31 0.047(2) 0.035(2) 0.036(2) 0.0051(18) -0.0003(19) -0.0102(19)
C32 0.048(3) 0.060(3) 0.044(3) 0.000(2) -0.018(2) -0.007(2)
C33 0.035(2) 0.065(3) 0.047(3) -0.012(2) -0.018(2) 0.000(2)
C34 0.055(3) 0.073(4) 0.074(4) -0.008(3) -0.012(3) -0.020(3)
C35 0.044(3) 0.100(5) 0.076(5) -0.002(4) -0.012(3) -0.022(3)
C36 0.039(3) 0.118(6) 0.063(4) -0.013(4) -0.015(3) 0.005(4)
C37 0.050(3) 0.088(4) 0.058(4) -0.033(3) -0.021(3) 0.009(3)
C38 0.049(3) 0.071(4) 0.061(4) -0.015(3) -0.026(3) 0.004(3)
N1 0.0289(16) 0.049(2) 0.0274(18) -0.0065(15) -0.0065(13) -0.0050(15)
N2 0.0311(16) 0.0308(16) 0.0286(17) 0.0030(13) -0.0094(13) -0.0059(13)
N3 0.0408(18) 0.0389(18) 0.0244(17) 0.0008(14) -0.0015(14) -0.0162(16)
N4 0.0275(15) 0.0444(19) 0.0289(18) -0.0056(15) -0.0077(13) -0.0071(15)
N5 0.0331(17) 0.051(2) 0.035(2) -0.0053(16) -0.0141(15) -0.0020(16)
N6 0.0354(18) 0.054(2) 0.038(2) -0.0036(18) -0.0136(16) -0.0033(17)
F1 0.079(2) 0.0417(17) 0.110(3) 0.0052(18) -0.034(2) -0.0248(17)
F2 0.0530(18) 0.080(2) 0.072(2) -0.0433(19) -0.0105(16) -0.0068(17)
F3 0.088(3) 0.132(4) 0.041(2) 0.030(2) -0.0219(18) -0.047(3)
F4 0.0351(15) 0.091(3) 0.073(2) 0.003(2) 0.0030(15) -0.0183(17)
F5 0.0397(15) 0.071(2) 0.0515(19) 0.0164(16) -0.0075(13) -0.0107(15)
F6 0.075(2) 0.076(2) 0.0453(19) 0.0053(16) -0.0354(17) 0.0121(18)
F7 0.0323(14) 0.088(2) 0.064(2) -0.0009(18) -0.0107(14) 0.0064(15)
F8 0.074(3) 0.200(6) 0.048(2) 0.029(3) -0.026(2) -0.011(3)
F9 0.111(4) 0.170(5) 0.043(2) -0.019(3) -0.023(2) 0.032(3)
F10 0.376(11) 0.130(5) 0.127(5) 0.095(4) -0.165(7) -0.140(6)
P1 0.0563(19) 0.117(4) 0.049(2) -0.030(2) 0.0059(15) -0.044(2)
F16 0.046(4) 0.141(7) 0.074(5) -0.018(5) 0.003(3) -0.035(5)
F12 0.072(6) 0.166(7) 0.075(6) -0.008(5) -0.019(5) -0.063(6)
F11 0.072(4) 0.176(6) 0.053(4) -0.018(5) -0.002(4) -0.052(4)
F15 0.102(5) 0.171(6) 0.066(5) -0.036(5) 0.001(4) -0.076(5)
F13 0.113(5) 0.145(6) 0.117(6) -0.040(5) 0.011(5) -0.055(5)
F14 0.106(5) 0.144(5) 0.096(5) -0.029(5) -0.002(4) -0.018(5)
P1A 0.0471(17) 0.070(2) 0.0331(15) -0.0115(16) -0.0001(12) -0.0110(18)
F11A 0.082(4) 0.116(5) 0.064(4) -0.039(4) -0.037(4) 0.009(4)
F15A 0.068(4) 0.114(6) 0.091(5) -0.035(5) 0.002(4) -0.033(4)
F13A 0.100(6) 0.155(7) 0.060(5) -0.067(5) 0.013(4) -0.010(6)
F14A 0.065(5) 0.109(6) 0.080(5) -0.050(5) -0.010(4) -0.024(5)
F16A 0.098(5) 0.165(6) 0.120(6) -0.012(6) 0.010(5) -0.073(5)
F12A 0.105(6) 0.168(6) 0.080(5) -0.007(5) -0.016(5) -0.039(6)
Ir1 0.02686(8) 0.03420(9) 0.02624(9) -0.00166(6) -0.00761(5) -0.00486(6)
Cl1 0.0894(16) 0.0946(16) 0.221(4) -0.061(2) -0.0047(19) -0.0008(13)
Cl2 0.150(3) 0.175(4) 0.195(4) 0.060(3) 0.043(3) -0.044(3)
C39 0.064(6) 0.156(11) 0.231(16) -0.001(11) 0.049(8) 0.003(6)

loop_
_atom_type_symbol
_atom_type_description
_atom_type_scat_dispersion_real
_atom_type_scat_dispersion_imag
_atom_type_scat_source
C C 0.0033 0.0016 'International Tables Vol C Tables 4.2.6.8 and 6.1.1.4'
H H 0.0000 0.0000 'International Tables Vol C Tables 4.2.6.8 and 6.1.1.4'
N N 0.0061 0.0033 'International Tables Vol C Tables 4.2.6.8 and 6.1.1.4'
F F 0.0171 0.0103 'International Tables Vol C Tables 4.2.6.8 and 6.1.1.4'
P P 0.1023 0.0942 'International Tables Vol C Tables 4.2.6.8 and 6.1.1.4'
Ir Ir -1.4442 7.9887 'International Tables Vol C Tables 4.2.6.8 and 6.1.1.4'
Cl Cl 0.1484 0.1585 'International Tables Vol C Tables 4.2.6.8 and 6.1.1.4'

loop_
_geom_angle_atom_site_label_1
_geom_angle_atom_site_label_2
_geom_angle_atom_site_label_3
_geom_angle
N1 C1 C2 122.4(5)
N1 C1 H1 118.8
C2 C1 H1 118.8
C1 C2 C3 118.8(5)
C1 C2 C12 120.9(5)
C3 C2 C12 120.3(5)
C4 C3 C2 119.4(5)
C4 C3 H3 120.3
C2 C3 H3 120.3
C3 C4 C5 120.4(5)
C3 C4 H4 119.8
C5 C4 H4 119.8
N1 C5 C4 118.5(5)
N1 C5 C6 114.0(4)
C4 C5 C6 127.5(5)
C11 C6 C7 118.0(5)
C11 C6 C5 126.3(5)
C7 C6 C5 115.7(4)
C8 C7 C6 119.4(4)
C8 C7 Ir1 126.3(4)
C6 C7 Ir1 114.2(3)
C9 C8 C7 118.2(5)
C9 C8 H8 120.9
C7 C8 H8 120.9
F1 C9 C10 118.3(5)
F1 C9 C8 117.7(6)
C10 C9 C8 124.0(6)
C11 C10 C9 116.7(5)
C11 C10 H10 121.6
C9 C10 H10 121.6
C10 C11 F2 116.5(5)
C10 C11 C6 123.6(5)
F2 C11 C6 119.8(5)
F3 C12 F5 106.0(5)
F3 C12 F4 106.5(4)
F5 C12 F4 106.2(5)
F3 C12 C2 112.8(5)
F5 C12 C2 113.3(4)
F4 C12 C2 111.5(5)
N2 C13 C14 121.3(4)
N2 C13 H13 119.3
C14 C13 H13 119.3
C15 C14 C13 119.6(5)
C15 C14 C24 121.3(5)
C13 C14 C24 119.1(5)
C14 C15 C16 119.0(5)
C14 C15 H15 120.5
C16 C15 H15 120.5
C15 C16 C17 121.0(5)
C15 C16 H16 119.5
C17 C16 H16 119.5
N2 C17 C16 119.3(4)
N2 C17 C18 112.9(4)
C16 C17 C18 127.8(4)
C23 C18 C19 118.7(4)
C23 C18 C17 125.1(4)
C19 C18 C17 116.2(4)
C20 C19 C18 119.1(4)
C20 C19 Ir1 126.6(3)
C18 C19 Ir1 114.3(3)
C21 C20 C19 118.3(5)
C21 C20 H20 120.9
C19 C20 H20 120.9
C22 C21 F6 117.3(4)
C22 C21 C20 125.0(5)
F6 C21 C20 117.7(5)
C21 C22 C23 115.8(4)
C21 C22 H22 122.1
C23 C22 H22 122.1
F7 C23 C22 116.5(4)
F7 C23 C18 120.5(5)
C22 C23 C18 123.1(5)
F10 C24 F8 107.8(7)
F10 C24 F9 106.1(6)
F8 C24 F9 103.3(6)
F10 C24 C14 114.4(6)
F8 C24 C14 112.7(5)
F9 C24 C14 111.8(5)
N6 C25 C26 103.9(4)
N6 C25 H25 128.0
C26 C25 H25 128.0
N4 C26 C25 106.8(4)
N4 C26 C27 117.8(4)
C25 C26 C27 135.1(4)
N3 C27 C28 120.5(4)
N3 C27 C26 114.3(4)
C28 C27 C26 125.3(4)
C27 C28 C29 120.1(5)
C27 C28 H28 120.0
C29 C28 H28 120.0
C30 C29 C28 119.5(5)
C30 C29 H29 120.3
C28 C29 H29 120.3
C29 C30 C31 117.4(5)
C29 C30 H30 121.3
C31 C30 H30 121.3
N3 C31 C30 124.2(5)
N3 C31 H31 117.9
C30 C31 H31 117.9
N6 C32 C33 111.9(4)
N6 C32 H32A 109.2
C33 C32 H32A 109.2
N6 C32 H32B 109.2
C33 C32 H32B 109.2
H32A C32 H32B 107.9
C38 C33 C34 118.7(6)
C38 C33 C32 120.3(6)
C34 C33 C32 121.0(5)
C35 C34 C33 121.6(7)
C35 C34 H34 119.2
C33 C34 H34 119.2
C34 C35 C36 118.6(7)
C34 C35 H35 120.7
C36 C35 H35 120.7
C37 C36 C35 120.3(6)
C37 C36 H36 119.8
C35 C36 H36 119.8
C36 C37 C38 120.1(7)
C36 C37 H37 119.9
C38 C37 H37 119.9
C37 C38 C33 120.5(7)
C37 C38 H38 119.8
C33 C38 H38 119.8
C1 N1 C5 120.5(4)
C1 N1 Ir1 123.5(3)
C5 N1 Ir1 115.8(3)
C13 N2 C17 119.8(4)
C13 N2 Ir1 124.0(3)
C17 N2 Ir1 116.2(3)
C31 N3 C27 118.4(4)
C31 N3 Ir1 125.4(3)
C27 N3 Ir1 115.7(3)
N5 N4 C26 111.3(4)
N5 N4 Ir1 132.9(3)
C26 N4 Ir1 115.7(3)
N4 N5 N6 104.3(4)
C25 N6 N5 113.6(4)
C25 N6 C32 126.9(4)
N5 N6 C32 119.4(4)
F15 P1 F11 87.4(5)
F15 P1 F16 177.4(7)
F11 P1 F16 91.0(7)
F15 P1 F13 89.5(6)
F11 P1 F13 83.2(6)
F16 P1 F13 88.3(6)
F15 P1 F12 92.8(5)
F11 P1 F12 176.1(9)
F16 P1 F12 88.6(8)
F13 P1 F12 92.9(8)
F15 P1 F14 88.0(6)
F11 P1 F14 99.2(7)
F16 P1 F14 94.3(7)
F13 P1 F14 176.4(7)
F12 P1 F14 84.7(8)
F11A P1A F16A 89.4(7)
F11A P1A F15A 91.5(5)
F16A P1A F15A 178.9(7)
F11A P1A F14A 92.2(7)
F16A P1A F14A 88.6(7)
F15A P1A F14A 90.9(6)
F11A P1A F12A 177.5(8)
F16A P1A F12A 88.1(8)
F15A P1A F12A 91.0(8)
F14A P1A F12A 87.7(10)
F11A P1A F13A 88.8(5)
F16A P1A F13A 91.1(7)
F15A P1A F13A 89.3(6)
F14A P1A F13A 178.9(8)
F12A P1A F13A 91.2(9)
C7 Ir1 C19 89.81(17)
C7 Ir1 N2 96.28(17)
C19 Ir1 N2 80.35(16)
C7 Ir1 N1 80.22(18)
C19 Ir1 N1 93.94(16)
N2 Ir1 N1 173.36(13)
C7 Ir1 N4 98.76(15)
C19 Ir1 N4 170.54(15)
N2 Ir1 N4 94.64(13)
N1 Ir1 N4 91.48(14)
C7 Ir1 N3 174.87(14)
C19 Ir1 N3 95.27(16)
N2 Ir1 N3 85.34(13)
N1 Ir1 N3 98.63(14)
N4 Ir1 N3 76.23(14)
Cl2 C39 Cl1 109.5(5)
Cl2 C39 H39A 109.8
Cl1 C39 H39A 109.8
Cl2 C39 H39B 109.8
Cl1 C39 H39B 109.8
H39A C39 H39B 108.2

loop_
_geom_bond_atom_site_label_1
_geom_bond_atom_site_label_2
_geom_bond_distance
C1 N1 1.345(6)
C1 C2 1.381(6)
C1 H1 0.9300
C2 C3 1.392(8)
C2 C12 1.489(8)
C3 C4 1.381(8)
C3 H3 0.9300
C4 C5 1.419(7)
C4 H4 0.9300
C5 N1 1.373(6)
C5 C6 1.439(7)
C6 C11 1.389(7)
C6 C7 1.419(7)
C7 C8 1.401(7)
C7 Ir1 2.010(4)
C8 C9 1.377(7)
C8 H8 0.9300
C9 F1 1.351(7)
C9 C10 1.377(9)
C10 C11 1.360(9)
C10 H10 0.9300
C11 F2 1.362(7)
C12 F3 1.324(6)
C12 F5 1.336(7)
C12 F4 1.348(6)
C13 N2 1.349(5)
C13 C14 1.380(6)
C13 H13 0.9300
C14 C15 1.371(7)
C14 C24 1.506(7)
C15 C16 1.372(7)
C15 H15 0.9300
C16 C17 1.380(6)
C16 H16 0.9300
C17 N2 1.371(5)
C17 C18 1.465(6)
C18 C23 1.394(6)
C18 C19 1.401(6)
C19 C20 1.396(6)
C19 Ir1 2.011(4)
C20 C21 1.378(7)
C20 H20 0.9300
C21 C22 1.353(8)
C21 F6 1.377(6)
C22 C23 1.380(7)
C22 H22 0.9300
C23 F7 1.366(6)
C24 F10 1.248(8)
C24 F8 1.316(7)
C24 F9 1.331(8)
C25 N6 1.332(6)
C25 C26 1.388(6)
C25 H25 0.9300
C26 N4 1.361(6)
C26 C27 1.445(6)
C27 N3 1.360(6)
C27 C28 1.379(6)
C28 C29 1.390(7)
C28 H28 0.9300
C29 C30 1.376(8)
C29 H29 0.9300
C30 C31 1.379(7)
C30 H30 0.9300
C31 N3 1.335(6)
C31 H31 0.9300
C32 N6 1.456(6)
C32 C33 1.525(7)
C32 H32A 0.9700
C32 H32B 0.9700
C33 C38 1.386(8)
C33 C34 1.393(9)
C34 C35 1.363(9)
C34 H34 0.9300
C35 C36 1.407(11)
C35 H35 0.9300
C36 C37 1.371(10)
C36 H36 0.9300
C37 C38 1.377(8)
C37 H37 0.9300
C38 H38 0.9300
N1 Ir1 2.046(4)
N2 Ir1 2.045(3)
N3 Ir1 2.167(4)
N4 N5 1.314(5)
N4 Ir1 2.111(3)
N5 N6 1.348(5)
P1 F15 1.5992(10)
P1 F11 1.5993(10)
P1 F16 1.5997(10)
P1 F13 1.5998(10)
P1 F12 1.6000(10)
P1 F14 1.6001(10)
P1A F11A 1.5991(10)
P1A F16A 1.5994(10)
P1A F15A 1.5997(10)
P1A F14A 1.6000(10)
P1A F12A 1.6001(10)
P1A F13A 1.6001(10)
Cl1 C39 1.778(14)
Cl2 C39 1.758(15)
C39 H39A 0.9700
C39 H39B 0.9700

loop_
_geom_torsion_atom_site_label_1
_geom_torsion_atom_site_label_2
_geom_torsion_atom_site_label_3
_geom_torsion_atom_site_label_4
_geom_torsion
N1 C1 C2 C3 0.9(7)
N1 C1 C2 C12 -179.1(4)
C1 C2 C3 C4 -0.5(7)
C12 C2 C3 C4 179.4(5)
C2 C3 C4 C5 -0.2(7)
C3 C4 C5 N1 0.7(7)
C3 C4 C5 C6 -178.1(4)
N1 C5 C6 C11 178.2(4)
C4 C5 C6 C11 -3.0(7)
N1 C5 C6 C7 -2.5(5)
C4 C5 C6 C7 176.3(4)
C11 C6 C7 C8 -1.2(6)
C5 C6 C7 C8 179.5(4)
C11 C6 C7 Ir1 -179.5(3)
C5 C6 C7 Ir1 1.1(5)
C6 C7 C8 C9 0.9(6)
Ir1 C7 C8 C9 179.1(3)
C7 C8 C9 F1 179.9(4)
C7 C8 C9 C10 0.0(7)
F1 C9 C10 C11 179.5(4)
C8 C9 C10 C11 -0.6(8)
C9 C10 C11 F2 -176.8(4)
C9 C10 C11 C6 0.3(8)
C7 C6 C11 C10 0.6(7)
C5 C6 C11 C10 179.8(5)
C7 C6 C11 F2 177.6(4)
C5 C6 C11 F2 -3.2(7)
C1 C2 C12 F3 134.1(5)
C3 C2 C12 F3 -45.9(7)
C1 C2 C12 F5 13.6(7)
C3 C2 C12 F5 -166.3(4)
C1 C2 C12 F4 -106.1(6)
C3 C2 C12 F4 74.0(6)
N2 C13 C14 C15 -1.7(8)
N2 C13 C14 C24 179.0(5)
C13 C14 C15 C16 1.0(9)
C24 C14 C15 C16 -179.8(6)
C14 C15 C16 C17 0.1(10)
C15 C16 C17 N2 -0.6(8)
C15 C16 C17 C18 179.4(5)
N2 C17 C18 C23 -179.7(5)
C16 C17 C18 C23 0.3(8)
N2 C17 C18 C19 0.5(6)
C16 C17 C18 C19 -179.5(5)
C23 C18 C19 C20 0.6(7)
C17 C18 C19 C20 -179.6(4)
C23 C18 C19 Ir1 -177.8(4)
C17 C18 C19 Ir1 2.0(5)
C18 C19 C20 C21 -0.4(7)
Ir1 C19 C20 C21 177.8(4)
C19 C20 C21 C22 0.1(9)
C19 C20 C21 F6 -179.3(4)
F6 C21 C22 C23 179.4(5)
C20 C21 C22 C23 0.0(9)
C21 C22 C23 F7 -179.9(5)
C21 C22 C23 C18 0.3(9)
C19 C18 C23 F7 179.6(5)
C17 C18 C23 F7 -0.2(8)
C19 C18 C23 C22 -0.6(8)
C17 C18 C23 C22 179.7(5)
C15 C14 C24 F10 -76.9(9)
C13 C14 C24 F10 102.4(8)
C15 C14 C24 F8 159.5(6)
C13 C14 C24 F8 -21.2(9)
C15 C14 C24 F9 43.7(9)
C13 C14 C24 F9 -137.1(6)
N6 C25 C26 N4 0.0(5)
N6 C25 C26 C27 -174.5(5)
N4 C26 C27 N3 3.5(5)
C25 C26 C27 N3 177.6(4)
N4 C26 C27 C28 -174.9(4)
C25 C26 C27 C28 -0.9(8)
N3 C27 C28 C29 -0.9(7)
C26 C27 C28 C29 177.5(4)
C27 C28 C29 C30 0.5(8)
C28 C29 C30 C31 0.2(8)
C29 C30 C31 N3 -0.6(7)
N6 C32 C33 C38 120.7(5)
N6 C32 C33 C34 -61.4(7)
C38 C33 C34 C35 0.1(9)
C32 C33 C34 C35 -177.9(6)
C33 C34 C35 C36 -1.7(10)
C34 C35 C36 C37 3.7(10)
C35 C36 C37 C38 -4.0(9)
C36 C37 C38 C33 2.4(9)
C34 C33 C38 C37 -0.4(8)
C32 C33 C38 C37 177.5(5)
C2 C1 N1 C5 -0.4(6)
C2 C1 N1 Ir1 175.1(3)
C4 C5 N1 C1 -0.4(6)
C6 C5 N1 C1 178.6(4)
C4 C5 N1 Ir1 -176.2(3)
C6 C5 N1 Ir1 2.7(5)
C14 C13 N2 C17 1.3(7)
C14 C13 N2 Ir1 -175.8(4)
C16 C17 N2 C13 -0.1(7)
C18 C17 N2 C13 179.9(4)
C16 C17 N2 Ir1 177.2(4)
C18 C17 N2 Ir1 -2.8(5)
C30 C31 N3 C27 0.2(6)
C30 C31 N3 Ir1 -172.0(4)
C28 C27 N3 C31 0.5(6)
C26 C27 N3 C31 -178.1(4)
C28 C27 N3 Ir1 173.4(3)
C26 C27 N3 Ir1 -5.1(4)
C25 C26 N4 N5 0.4(5)
C27 C26 N4 N5 176.0(4)
C25 C26 N4 Ir1 -175.8(3)
C27 C26 N4 Ir1 -0.2(5)
C26 N4 N5 N6 -0.6(5)
Ir1 N4 N5 N6 174.7(3)
C26 C25 N6 N5 -0.4(5)
C26 C25 N6 C32 179.2(4)
N4 N5 N6 C25 0.6(5)
N4 N5 N6 C32 -179.0(4)
C33 C32 N6 C25 104.3(6)
C33 C32 N6 N5 -76.1(6)
